data_4025376
loop_
_publ_author_name
'Mahesh K. Lakshman'
'Manish K. Singh'
'Damon Parrish'
'Raghavan Balachandran'
'Billy W. Day'

_publ_contact_author_address
;
Laboratory for the Structure of Matter
Naval Research Laboratory
Washington, DC 20375
;
_publ_contact_author_email damon.parrish@nrl.navy.mil
_publ_contact_author_fax 202-767-6874
_publ_contact_author_name 'Dr Damon A. Parrish'
_publ_contact_author_phone 202-404-2141
_publ_section_title
;
 Azide-Tetrazole Equilibrium of C-6 Azidopurine Nucleosides and Their
 Ligation Reactions with Alkynes
;
_journal_name_full 'Journal of Organic Chemistry'
_journal_page_first 2461
_journal_page_last 2473
_journal_paper_doi 10.1021/jo902342z
_journal_volume 75
_journal_year 2010
_chemical_absolute_configuration rmad
_chemical_formula_moiety 'C31 H47 N7 O3 Si2'
_chemical_formula_sum 'C31 H47 N7 O3 Si2'
_chemical_formula_weight 621.94
_chemical_name_systematic
; 
9-(4-(tert-butyldimethylsilyloxy)-5-((tert-butyldimethylsilyloxy)
methyl)tetrahydrofuran-2-yl)-6-(5-p-tolyl-1H-1,2,3-triazol-1-yl)-
9H-purine 
;
_space_group_IT_number 4
_symmetry_cell_setting monoclinic
_symmetry_space_group_name_Hall 'P 2yb'
_symmetry_space_group_name_H-M 'P 1 21 1'
_atom_sites_solution_hydrogens geom
_atom_sites_solution_primary direct
_atom_sites_solution_secondary difmap
_audit_creation_date 2008-04-22
_audit_creation_method 'from SHELXTL CIF, local template and enCIFer'
_cell_angle_alpha 90.00
_cell_angle_beta 91.385(2)
_cell_angle_gamma 90.00
_cell_formula_units_Z 2
_cell_length_a 9.2230(14)
_cell_length_b 8.4911(13)
_cell_length_c 22.643(4)
_cell_measurement_temperature 123(2)
_cell_volume 1772.7(5)
_computing_cell_refinement 'Bruker APEX2 v2.1-0 (Bruker, 2006)'
_computing_data_collection 'Bruker APEX2 v2.1-0 (Bruker, 2006)'
_computing_data_reduction
;
Bruker SAINT v7.34A (Bruker, 2002), Bruker XPREP v6.12 (Bruker, 2001)
;
_computing_molecular_graphics 'Bruker SHELXTL v6.12 (Bruker, 2000b)'
_computing_publication_material 'Bruker SHELXTL v6.12 (Bruker, 2000b)'
_computing_structure_refinement 'Bruker SHELXTL v6.12 (Bruker, 2000b)'
_computing_structure_solution 'Bruker SHELXTL v6.12 (Bruker, 2000b)'
_diffrn_ambient_temperature 123(2)
_diffrn_measured_fraction_theta_full 0.988
_diffrn_measured_fraction_theta_max 0.988
_diffrn_measurement_device_type 'Bruker SMART APEX II CCD'
_diffrn_measurement_method '\w scans'
_diffrn_radiation_monochromator graphite
_diffrn_radiation_source 'fine focus sealed tube'
_diffrn_radiation_type MoK\a
_diffrn_radiation_wavelength 0.71073
_diffrn_reflns_av_R_equivalents 0.0210
_diffrn_reflns_av_sigmaI/netI 0.0287
_diffrn_reflns_limit_h_max 11
_diffrn_reflns_limit_h_min -10
_diffrn_reflns_limit_k_max 10
_diffrn_reflns_limit_k_min -10
_diffrn_reflns_limit_l_max 28
_diffrn_reflns_limit_l_min -28
_diffrn_reflns_number 15586
_diffrn_reflns_theta_full 26.55
_diffrn_reflns_theta_max 26.55
_diffrn_reflns_theta_min 0.90
_exptl_absorpt_coefficient_mu 0.140
_exptl_absorpt_correction_T_max 0.9903
_exptl_absorpt_correction_T_min 0.9410
_exptl_absorpt_correction_type multi-scan
_exptl_absorpt_process_details 'SADABS v2.10 (Bruker, 2000c)'
_exptl_crystal_colour colorless
_exptl_crystal_density_diffrn 1.165
_exptl_crystal_density_method 'not measured'
_exptl_crystal_description 'thick rod'
_exptl_crystal_F_000 668
_exptl_crystal_size_max 0.44
_exptl_crystal_size_mid 0.12
_exptl_crystal_size_min 0.07
_refine_diff_density_max 0.487
_refine_diff_density_min -0.175
_refine_diff_density_rms 0.052
_refine_ls_abs_structure_details 'Flack H D (1983), Acta Cryst. A39, 876-881'
_refine_ls_abs_structure_Flack 0.02(7)
_refine_ls_extinction_method none
_refine_ls_goodness_of_fit_ref 1.088
_refine_ls_hydrogen_treatment constr
_refine_ls_matrix_type full
_refine_ls_number_parameters 388
_refine_ls_number_reflns 7288
_refine_ls_number_restraints 1
_refine_ls_restrained_S_all 1.088
_refine_ls_R_factor_all 0.0357
_refine_ls_R_factor_gt 0.0314
_refine_ls_shift/su_max 0.000
_refine_ls_shift/su_mean 0.000
_refine_ls_structure_factor_coef Fsqd
_refine_ls_weighting_details 'calc w=1/[\s^2^(Fo^2^)+(0.0536P)^2^+0.1875P] where P=(Fo^2^+2Fc^2^)/3'
_refine_ls_weighting_scheme calc
_refine_ls_wR_factor_gt 0.0822
_refine_ls_wR_factor_ref 0.0893
_reflns_number_gt 6842
_reflns_number_total 7288
_reflns_threshold_expression I>2\s(I)
_cod_data_source_file jo902342z_si_002.cif
_cod_data_source_block lak05
_cod_depositor_comments
;
The following automatic conversions were performed:

'_symmetry_cell_setting' value 'Monoclinic' changed to 'monoclinic'
according to the built-in table from CIF Core dictionary named
'cif_core.dic' version 2.4.1 from 2010-06-29.

Automatic conversion script
Id: cif_fix_values 1646 2011-03-28 12:23:43Z adriana 
;
_cod_database_code 4025376

loop_
_symmetry_equiv_pos_as_xyz
'x, y, z'
'-x, y+1/2, -z'

loop_
_atom_site_label
_atom_site_type_symbol
_atom_site_fract_x
_atom_site_fract_y
_atom_site_fract_z
_atom_site_U_iso_or_equiv
_atom_site_adp_type
_atom_site_occupancy
_atom_site_symmetry_multiplicity
_atom_site_calc_flag
_atom_site_refinement_flags
_atom_site_disorder_assembly
_atom_site_disorder_group
O1 O 0.69677(13) 0.43951(14) 0.27148(5) 0.0204(2) Uani 1 1 d . . .
C2 C 0.73549(19) 0.4384(2) 0.21093(7) 0.0213(3) Uani 1 1 d . . .
H2A H 0.6927 0.3427 0.1916 0.026 Uiso 1 1 calc R . .
C3 C 0.9019(2) 0.4263(2) 0.20979(8) 0.0247(4) Uani 1 1 d . . .
H3A H 0.9325 0.3420 0.1826 0.030 Uiso 1 1 calc R . .
H3B H 0.9454 0.5272 0.1974 0.030 Uiso 1 1 calc R . .
C4 C 0.94581(18) 0.38662(19) 0.27407(7) 0.0193(3) Uani 1 1 d . . .
H4A H 0.9879 0.4815 0.2942 0.023 Uiso 1 1 calc R . .
C5 C 0.80203(18) 0.3417(2) 0.30163(7) 0.0190(3) Uani 1 1 d . . .
H5A H 0.7804 0.2290 0.2922 0.023 Uiso 1 1 calc R . .
N6 N 0.67372(15) 0.57777(16) 0.18269(6) 0.0196(3) Uani 1 1 d . . .
C7 C 0.55338(19) 0.5758(2) 0.14539(8) 0.0224(4) Uani 1 1 d . . .
H7A H 0.5001 0.4823 0.1371 0.027 Uiso 1 1 calc R . .
N8 N 0.51802(15) 0.71182(17) 0.12236(6) 0.0206(3) Uani 1 1 d . . .
C9 C 0.62321(17) 0.81256(19) 0.14542(7) 0.0181(3) Uani 1 1 d . . .
C10 C 0.65337(18) 0.9710(2) 0.13752(7) 0.0196(3) Uani 1 1 d . . .
N11 N 0.76184(17) 1.04064(17) 0.16675(7) 0.0238(3) Uani 1 1 d . . .
C12 C 0.8439(2) 0.9504(2) 0.20304(8) 0.0244(4) Uani 1 1 d . . .
H12A H 0.9202 1.0030 0.2239 0.029 Uiso 1 1 calc R . .
N13 N 0.83199(16) 0.79588(18) 0.21370(6) 0.0227(3) Uani 1 1 d . . .
C14 C 0.72044(18) 0.7320(2) 0.18373(7) 0.0185(3) Uani 1 1 d . . .
N15 N 0.56751(16) 1.06419(17) 0.09824(6) 0.0209(3) Uani 1 1 d . . .
N16 N 0.5832(2) 1.22335(19) 0.09628(8) 0.0359(4) Uani 1 1 d . . .
N17 N 0.4818(2) 1.2760(2) 0.05999(8) 0.0402(4) Uani 1 1 d . . .
C18 C 0.40082(19) 1.1539(2) 0.03825(7) 0.0229(3) Uani 1 1 d . . .
C19 C 0.45559(19) 1.0177(2) 0.06227(7) 0.0203(3) Uani 1 1 d . . .
H19A H 0.4225 0.9132 0.0553 0.024 Uiso 1 1 calc R . .
C20 C 0.2725(2) 1.1788(2) -0.00096(7) 0.0231(4) Uani 1 1 d . . .
C21 C 0.2131(2) 1.3294(2) -0.00756(8) 0.0297(4) Uani 1 1 d . . .
H21A H 0.2579 1.4167 0.0117 0.036 Uiso 1 1 calc R . .
C22 C 0.0881(2) 1.3516(3) -0.04244(8) 0.0363(5) Uani 1 1 d . . .
H22A H 0.0499 1.4549 -0.0473 0.044 Uiso 1 1 calc R . .
C23 C 0.0186(2) 1.2268(3) -0.07011(8) 0.0352(5) Uani 1 1 d . . .
C24 C 0.0795(2) 1.0770(3) -0.06359(8) 0.0305(4) Uani 1 1 d . . .
H24A H 0.0340 0.9897 -0.0826 0.037 Uiso 1 1 calc R . .
C25 C 0.2057(2) 1.0530(2) -0.02977(8) 0.0265(4) Uani 1 1 d . . .
H25A H 0.2461 0.9504 -0.0264 0.032 Uiso 1 1 calc R . .
C26 C -0.1203(2) 1.2501(4) -0.10630(10) 0.0527(7) Uani 1 1 d . . .
H26A H -0.1470 1.3617 -0.1061 0.079 Uiso 1 1 calc R . .
H26B H -0.1982 1.1878 -0.0891 0.079 Uiso 1 1 calc R . .
H26C H -0.1053 1.2157 -0.1470 0.079 Uiso 1 1 calc R . .
O27 O 1.04492(12) 0.25813(13) 0.27821(5) 0.0221(3) Uani 1 1 d . . .
Si28 Si 1.22117(5) 0.28478(6) 0.29219(2) 0.02147(11) Uani 1 1 d . . .
C29 C 1.2492(3) 0.3234(3) 0.37249(9) 0.0452(6) Uani 1 1 d . . .
H29A H 1.2014 0.4223 0.3829 0.068 Uiso 1 1 calc R . .
H29B H 1.3533 0.3314 0.3817 0.068 Uiso 1 1 calc R . .
H29C H 1.2077 0.2368 0.3952 0.068 Uiso 1 1 calc R . .
C30 C 1.2876(2) 0.4565(2) 0.24942(10) 0.0350(5) Uani 1 1 d . . .
H30A H 1.2391 0.5525 0.2627 0.052 Uiso 1 1 calc R . .
H30B H 1.2659 0.4401 0.2073 0.052 Uiso 1 1 calc R . .
H30C H 1.3926 0.4674 0.2558 0.052 Uiso 1 1 calc R . .
C31 C 1.3100(2) 0.0964(2) 0.26908(9) 0.0273(4) Uani 1 1 d . . .
C32 C 1.2907(3) 0.0770(3) 0.20150(10) 0.0433(5) Uani 1 1 d . . .
H32A H 1.3370 -0.0211 0.1891 0.065 Uiso 1 1 calc R . .
H32B H 1.3358 0.1663 0.1816 0.065 Uiso 1 1 calc R . .
H32C H 1.1871 0.0736 0.1909 0.065 Uiso 1 1 calc R . .
C33 C 1.4733(2) 0.1014(3) 0.28411(12) 0.0412(5) Uani 1 1 d . . .
H33A H 1.5184 0.0027 0.2717 0.062 Uiso 1 1 calc R . .
H33B H 1.4881 0.1150 0.3268 0.062 Uiso 1 1 calc R . .
H33C H 1.5177 0.1898 0.2634 0.062 Uiso 1 1 calc R . .
C34 C 1.2423(2) -0.0464(3) 0.29911(12) 0.0442(6) Uani 1 1 d . . .
H34A H 1.2907 -0.1426 0.2861 0.066 Uiso 1 1 calc R . .
H34B H 1.1389 -0.0519 0.2884 0.066 Uiso 1 1 calc R . .
H34C H 1.2540 -0.0360 0.3421 0.066 Uiso 1 1 calc R . .
C35 C 0.7933(2) 0.3654(2) 0.36734(8) 0.0234(4) Uani 1 1 d . . .
H35A H 0.6935 0.3420 0.3799 0.028 Uiso 1 1 calc R . .
H35B H 0.8599 0.2908 0.3878 0.028 Uiso 1 1 calc R . .
O36 O 0.83040(13) 0.52189(14) 0.38429(5) 0.0236(3) Uani 1 1 d . . .
Si37 Si 0.71808(5) 0.64549(6) 0.41598(2) 0.02318(11) Uani 1 1 d . . .
C38 C 0.5577(3) 0.6872(3) 0.36698(11) 0.0463(6) Uani 1 1 d . . .
H38A H 0.5018 0.5902 0.3608 0.069 Uiso 1 1 calc R . .
H38B H 0.5904 0.7267 0.3289 0.069 Uiso 1 1 calc R . .
H38C H 0.4966 0.7667 0.3855 0.069 Uiso 1 1 calc R . .
C39 C 0.6547(3) 0.5568(3) 0.48619(10) 0.0422(5) Uani 1 1 d . . .
H39A H 0.5973 0.4623 0.4772 0.063 Uiso 1 1 calc R . .
H39B H 0.5947 0.6332 0.5069 0.063 Uiso 1 1 calc R . .
H39C H 0.7387 0.5283 0.5113 0.063 Uiso 1 1 calc R . .
C40 C 0.8299(2) 0.8279(2) 0.42932(8) 0.0282(4) Uani 1 1 d . . .
C41 C 0.9633(2) 0.7889(3) 0.46803(12) 0.0482(6) Uani 1 1 d . . .
H41A H 1.0207 0.8846 0.4748 0.072 Uiso 1 1 calc R . .
H41B H 1.0225 0.7101 0.4481 0.072 Uiso 1 1 calc R . .
H41C H 0.9322 0.7468 0.5060 0.072 Uiso 1 1 calc R . .
C42 C 0.8765(3) 0.8950(3) 0.36986(11) 0.0519(7) Uani 1 1 d . . .
H42A H 0.9346 0.9902 0.3766 0.078 Uiso 1 1 calc R . .
H42B H 0.7902 0.9212 0.3457 0.078 Uiso 1 1 calc R . .
H42C H 0.9344 0.8165 0.3492 0.078 Uiso 1 1 calc R . .
C43 C 0.7395(2) 0.9535(2) 0.46056(9) 0.0353(5) Uani 1 1 d . . .
H43A H 0.7986 1.0480 0.4673 0.053 Uiso 1 1 calc R . .
H43B H 0.7077 0.9122 0.4985 0.053 Uiso 1 1 calc R . .
H43C H 0.6545 0.9803 0.4358 0.053 Uiso 1 1 calc R . .

loop_
_atom_site_aniso_label
_atom_site_aniso_U_11
_atom_site_aniso_U_22
_atom_site_aniso_U_33
_atom_site_aniso_U_23
_atom_site_aniso_U_13
_atom_site_aniso_U_12
O1 0.0190(6) 0.0200(6) 0.0223(6) 0.0034(5) 0.0017(5) 0.0032(5)
C2 0.0261(9) 0.0161(8) 0.0217(8) 0.0013(6) -0.0013(7) 0.0032(7)
C3 0.0235(9) 0.0246(9) 0.0263(9) 0.0032(7) 0.0058(7) 0.0071(7)
C4 0.0185(8) 0.0134(7) 0.0262(8) 0.0008(6) 0.0022(6) 0.0011(6)
C5 0.0180(8) 0.0140(7) 0.0248(8) 0.0019(6) -0.0007(6) 0.0001(6)
N6 0.0194(7) 0.0171(7) 0.0223(7) 0.0015(5) -0.0013(6) 0.0015(6)
C7 0.0218(9) 0.0218(8) 0.0235(8) 0.0000(7) 0.0009(7) -0.0011(7)
N8 0.0193(7) 0.0182(6) 0.0242(7) -0.0006(5) -0.0015(6) -0.0013(6)
C9 0.0163(7) 0.0186(8) 0.0195(7) -0.0010(6) 0.0002(6) 0.0013(6)
C10 0.0186(8) 0.0200(8) 0.0204(8) -0.0007(6) 0.0017(6) 0.0024(7)
N11 0.0251(8) 0.0199(7) 0.0262(7) -0.0020(6) -0.0031(6) -0.0005(6)
C12 0.0202(9) 0.0257(9) 0.0269(9) -0.0031(7) -0.0047(7) -0.0024(7)
N13 0.0224(7) 0.0225(7) 0.0230(7) -0.0008(6) -0.0038(6) 0.0018(6)
C14 0.0182(8) 0.0184(8) 0.0190(8) -0.0004(6) 0.0017(6) 0.0011(6)
N15 0.0244(8) 0.0153(7) 0.0228(7) 0.0019(5) -0.0029(6) -0.0002(6)
N16 0.0506(11) 0.0154(7) 0.0406(10) 0.0047(6) -0.0195(8) -0.0052(7)
N17 0.0563(12) 0.0207(8) 0.0422(9) 0.0054(8) -0.0240(8) -0.0030(8)
C18 0.0286(9) 0.0217(8) 0.0183(7) 0.0012(7) -0.0001(6) 0.0021(8)
C19 0.0204(8) 0.0187(8) 0.0217(8) -0.0001(6) -0.0013(7) -0.0017(7)
C20 0.0250(9) 0.0263(9) 0.0181(8) 0.0029(6) 0.0041(7) 0.0043(7)
C21 0.0346(11) 0.0311(10) 0.0234(9) 0.0018(7) 0.0037(8) 0.0091(8)
C22 0.0358(11) 0.0463(12) 0.0272(10) 0.0083(9) 0.0075(8) 0.0198(10)
C23 0.0239(9) 0.0621(14) 0.0197(9) 0.0080(8) 0.0040(7) 0.0125(9)
C24 0.0260(10) 0.0437(11) 0.0217(9) 0.0019(8) 0.0001(7) -0.0021(9)
C25 0.0287(10) 0.0306(10) 0.0204(8) 0.0018(7) 0.0006(7) 0.0014(8)
C26 0.0297(11) 0.090(2) 0.0383(12) 0.0103(12) -0.0034(9) 0.0180(13)
O27 0.0172(6) 0.0175(6) 0.0316(6) 0.0016(5) -0.0004(5) 0.0033(5)
Si28 0.0192(2) 0.0234(2) 0.0217(2) 0.00109(19) -0.00115(17) 0.0000(2)
C29 0.0502(13) 0.0594(15) 0.0258(10) -0.0043(9) -0.0051(9) -0.0024(11)
C30 0.0255(10) 0.0310(10) 0.0485(12) 0.0082(9) 0.0024(9) -0.0061(8)
C31 0.0165(8) 0.0237(9) 0.0418(11) 0.0017(7) 0.0004(8) 0.0010(7)
C32 0.0388(12) 0.0466(13) 0.0450(12) -0.0148(10) 0.0094(10) 0.0043(10)
C33 0.0191(9) 0.0339(11) 0.0706(15) 0.0058(10) -0.0003(10) 0.0022(8)
C34 0.0282(11) 0.0256(10) 0.0789(17) 0.0131(11) 0.0050(11) 0.0006(9)
C35 0.0272(9) 0.0168(8) 0.0263(9) 0.0021(7) 0.0019(7) 0.0017(7)
O36 0.0232(6) 0.0220(6) 0.0257(6) -0.0035(5) 0.0021(5) -0.0002(5)
Si37 0.0201(2) 0.0230(2) 0.0265(2) -0.0028(2) 0.00163(18) 0.0001(2)
C38 0.0341(12) 0.0436(13) 0.0604(15) -0.0151(11) -0.0155(11) 0.0138(10)
C39 0.0487(13) 0.0361(12) 0.0429(12) -0.0009(9) 0.0233(10) -0.0061(10)
C40 0.0297(10) 0.0234(9) 0.0318(10) -0.0039(7) 0.0041(8) -0.0017(7)
C41 0.0310(11) 0.0411(12) 0.0720(16) -0.0151(12) -0.0099(10) -0.0041(11)
C42 0.0729(18) 0.0330(12) 0.0512(14) -0.0040(10) 0.0295(13) -0.0120(12)
C43 0.0435(12) 0.0260(10) 0.0368(11) -0.0067(8) 0.0053(9) 0.0031(9)

loop_
_atom_type_symbol
_atom_type_description
_atom_type_scat_dispersion_real
_atom_type_scat_dispersion_imag
_atom_type_scat_source
C C 0.0033 0.0016 'International Tables Vol C Tables 4.2.6.8 and 6.1.1.4'
H H 0.0000 0.0000 'International Tables Vol C Tables 4.2.6.8 and 6.1.1.4'
N N 0.0061 0.0033 'International Tables Vol C Tables 4.2.6.8 and 6.1.1.4'
O O 0.0106 0.0060 'International Tables Vol C Tables 4.2.6.8 and 6.1.1.4'
Si Si 0.0817 0.0704 'International Tables Vol C Tables 4.2.6.8 and 6.1.1.4'

loop_
_geom_angle_atom_site_label_1
_geom_angle_atom_site_label_2
_geom_angle_atom_site_label_3
_geom_angle
_geom_angle_site_symmetry_1
_geom_angle_site_symmetry_3
_geom_angle_publ_flag
C2 O1 C5 105.73(12) . . ?
O1 C2 N6 108.23(13) . . ?
O1 C2 C3 106.85(13) . . ?
N6 C2 C3 115.27(14) . . ?
O1 C2 H2A 108.8 . . ?
N6 C2 H2A 108.8 . . ?
C3 C2 H2A 108.8 . . ?
C4 C3 C2 103.80(14) . . ?
C4 C3 H3A 111.0 . . ?
C2 C3 H3A 111.0 . . ?
C4 C3 H3B 111.0 . . ?
C2 C3 H3B 111.0 . . ?
H3A C3 H3B 109.0 . . ?
O27 C4 C5 110.12(13) . . ?
O27 C4 C3 112.55(14) . . ?
C5 C4 C3 103.28(14) . . ?
O27 C4 H4A 110.2 . . ?
C5 C4 H4A 110.2 . . ?
C3 C4 H4A 110.2 . . ?
O1 C5 C35 109.92(14) . . ?
O1 C5 C4 104.18(13) . . ?
C35 C5 C4 115.99(14) . . ?
O1 C5 H5A 108.8 . . ?
C35 C5 H5A 108.8 . . ?
C4 C5 H5A 108.8 . . ?
C7 N6 C14 105.60(13) . . ?
C7 N6 C2 124.07(14) . . ?
C14 N6 C2 130.26(14) . . ?
N8 C7 N6 115.05(15) . . ?
N8 C7 H7A 122.5 . . ?
N6 C7 H7A 122.5 . . ?
C7 N8 C9 103.28(14) . . ?
N8 C9 C10 133.72(15) . . ?
N8 C9 C14 111.19(14) . . ?
C10 C9 C14 115.07(15) . . ?
N11 C10 C9 121.33(15) . . ?
N11 C10 N15 117.88(15) . . ?
C9 C10 N15 120.79(15) . . ?
C10 N11 C12 117.25(15) . . ?
N13 C12 N11 128.47(16) . . ?
N13 C12 H12A 115.8 . . ?
N11 C12 H12A 115.8 . . ?
C14 N13 C12 111.85(15) . . ?
N13 C14 N6 129.19(15) . . ?
N13 C14 C9 125.95(16) . . ?
N6 C14 C9 104.86(14) . . ?
C19 N15 N16 110.47(15) . . ?
C19 N15 C10 128.23(15) . . ?
N16 N15 C10 121.10(15) . . ?
N17 N16 N15 106.54(16) . . ?
N16 N17 C18 110.12(15) . . ?
N17 C18 C19 107.79(15) . . ?
N17 C18 C20 122.15(16) . . ?
C19 C18 C20 129.93(16) . . ?
N15 C19 C18 105.08(15) . . ?
N15 C19 H19A 127.5 . . ?
C18 C19 H19A 127.5 . . ?
C25 C20 C21 119.01(16) . . ?
C25 C20 C18 120.82(16) . . ?
C21 C20 C18 120.11(16) . . ?
C22 C21 C20 120.08(19) . . ?
C22 C21 H21A 120.0 . . ?
C20 C21 H21A 120.0 . . ?
C23 C22 C21 121.4(2) . . ?
C23 C22 H22A 119.3 . . ?
C21 C22 H22A 119.3 . . ?
C22 C23 C24 118.00(17) . . ?
C22 C23 C26 121.4(2) . . ?
C24 C23 C26 120.6(2) . . ?
C25 C24 C23 121.35(19) . . ?
C25 C24 H24A 119.3 . . ?
C23 C24 H24A 119.3 . . ?
C20 C25 C24 120.11(18) . . ?
C20 C25 H25A 119.9 . . ?
C24 C25 H25A 119.9 . . ?
C23 C26 H26A 109.5 . . ?
C23 C26 H26B 109.5 . . ?
H26A C26 H26B 109.5 . . ?
C23 C26 H26C 109.5 . . ?
H26A C26 H26C 109.5 . . ?
H26B C26 H26C 109.5 . . ?
C4 O27 Si28 122.04(10) . . ?
O27 Si28 C29 108.79(9) . . ?
O27 Si28 C30 109.85(8) . . ?
C29 Si28 C30 109.32(11) . . ?
O27 Si28 C31 105.20(7) . . ?
C29 Si28 C31 111.80(10) . . ?
C30 Si28 C31 111.78(9) . . ?
Si28 C29 H29A 109.5 . . ?
Si28 C29 H29B 109.5 . . ?
H29A C29 H29B 109.5 . . ?
Si28 C29 H29C 109.5 . . ?
H29A C29 H29C 109.5 . . ?
H29B C29 H29C 109.5 . . ?
Si28 C30 H30A 109.5 . . ?
Si28 C30 H30B 109.5 . . ?
H30A C30 H30B 109.5 . . ?
Si28 C30 H30C 109.5 . . ?
H30A C30 H30C 109.5 . . ?
H30B C30 H30C 109.5 . . ?
C34 C31 C33 109.37(17) . . ?
C34 C31 C32 108.48(18) . . ?
C33 C31 C32 108.12(17) . . ?
C34 C31 Si28 111.45(14) . . ?
C33 C31 Si28 110.30(14) . . ?
C32 C31 Si28 109.04(14) . . ?
C31 C32 H32A 109.5 . . ?
C31 C32 H32B 109.5 . . ?
H32A C32 H32B 109.5 . . ?
C31 C32 H32C 109.5 . . ?
H32A C32 H32C 109.5 . . ?
H32B C32 H32C 109.5 . . ?
C31 C33 H33A 109.5 . . ?
C31 C33 H33B 109.5 . . ?
H33A C33 H33B 109.5 . . ?
C31 C33 H33C 109.5 . . ?
H33A C33 H33C 109.5 . . ?
H33B C33 H33C 109.5 . . ?
C31 C34 H34A 109.5 . . ?
C31 C34 H34B 109.5 . . ?
H34A C34 H34B 109.5 . . ?
C31 C34 H34C 109.5 . . ?
H34A C34 H34C 109.5 . . ?
H34B C34 H34C 109.5 . . ?
O36 C35 C5 111.91(14) . . ?
O36 C35 H35A 109.2 . . ?
C5 C35 H35A 109.2 . . ?
O36 C35 H35B 109.2 . . ?
C5 C35 H35B 109.2 . . ?
H35A C35 H35B 107.9 . . ?
C35 O36 Si37 124.17(12) . . ?
O36 Si37 C38 111.09(9) . . ?
O36 Si37 C39 109.06(9) . . ?
C38 Si37 C39 108.90(12) . . ?
O36 Si37 C40 104.23(8) . . ?
C38 Si37 C40 111.32(10) . . ?
C39 Si37 C40 112.18(10) . . ?
Si37 C38 H38A 109.5 . . ?
Si37 C38 H38B 109.5 . . ?
H38A C38 H38B 109.5 . . ?
Si37 C38 H38C 109.5 . . ?
H38A C38 H38C 109.5 . . ?
H38B C38 H38C 109.5 . . ?
Si37 C39 H39A 109.5 . . ?
Si37 C39 H39B 109.5 . . ?
H39A C39 H39B 109.5 . . ?
Si37 C39 H39C 109.5 . . ?
H39A C39 H39C 109.5 . . ?
H39B C39 H39C 109.5 . . ?
C41 C40 C42 110.2(2) . . ?
C41 C40 C43 108.94(16) . . ?
C42 C40 C43 108.26(17) . . ?
C41 C40 Si37 110.10(14) . . ?
C42 C40 Si37 109.22(14) . . ?
C43 C40 Si37 110.09(13) . . ?
C40 C41 H41A 109.5 . . ?
C40 C41 H41B 109.5 . . ?
H41A C41 H41B 109.5 . . ?
C40 C41 H41C 109.5 . . ?
H41A C41 H41C 109.5 . . ?
H41B C41 H41C 109.5 . . ?
C40 C42 H42A 109.5 . . ?
C40 C42 H42B 109.5 . . ?
H42A C42 H42B 109.5 . . ?
C40 C42 H42C 109.5 . . ?
H42A C42 H42C 109.5 . . ?
H42B C42 H42C 109.5 . . ?
C40 C43 H43A 109.5 . . ?
C40 C43 H43B 109.5 . . ?
H43A C43 H43B 109.5 . . ?
C40 C43 H43C 109.5 . . ?
H43A C43 H43C 109.5 . . ?
H43B C43 H43C 109.5 . . ?

loop_
_geom_bond_atom_site_label_1
_geom_bond_atom_site_label_2
_geom_bond_distance
_geom_bond_site_symmetry_2
_geom_bond_publ_flag
O1 C2 1.425(2) . ?
O1 C5 1.4373(19) . ?
C2 N6 1.455(2) . ?
C2 C3 1.539(2) . ?
C2 H2A 1.0000 . ?
C3 C4 1.539(2) . ?
C3 H3A 0.9900 . ?
C3 H3B 0.9900 . ?
C4 O27 1.425(2) . ?
C4 C5 1.527(2) . ?
C4 H4A 1.0000 . ?
C5 C35 1.505(2) . ?
C5 H5A 1.0000 . ?
N6 C7 1.378(2) . ?
N6 C14 1.379(2) . ?
C7 N8 1.306(2) . ?
C7 H7A 0.9500 . ?
N8 C9 1.386(2) . ?
C9 C10 1.386(2) . ?
C9 C14 1.410(2) . ?
C10 N11 1.325(2) . ?
C10 N15 1.418(2) . ?
N11 C12 1.343(2) . ?
C12 N13 1.339(2) . ?
C12 H12A 0.9500 . ?
N13 C14 1.334(2) . ?
N15 C19 1.358(2) . ?
N15 N16 1.360(2) . ?
N16 N17 1.309(2) . ?
N17 C18 1.363(2) . ?
C18 C19 1.370(2) . ?
C18 C20 1.477(2) . ?
C19 H19A 0.9500 . ?
C20 C25 1.388(3) . ?
C20 C21 1.398(3) . ?
C21 C22 1.394(3) . ?
C21 H21A 0.9500 . ?
C22 C23 1.381(3) . ?
C22 H22A 0.9500 . ?
C23 C24 1.397(3) . ?
C23 C26 1.516(3) . ?
C24 C25 1.392(3) . ?
C24 H24A 0.9500 . ?
C25 H25A 0.9500 . ?
C26 H26A 0.9800 . ?
C26 H26B 0.9800 . ?
C26 H26C 0.9800 . ?
O27 Si28 1.6640(12) . ?
Si28 C29 1.860(2) . ?
Si28 C30 1.862(2) . ?
Si28 C31 1.877(2) . ?
C29 H29A 0.9800 . ?
C29 H29B 0.9800 . ?
C29 H29C 0.9800 . ?
C30 H30A 0.9800 . ?
C30 H30B 0.9800 . ?
C30 H30C 0.9800 . ?
C31 C34 1.531(3) . ?
C31 C33 1.537(3) . ?
C31 C32 1.545(3) . ?
C32 H32A 0.9800 . ?
C32 H32B 0.9800 . ?
C32 H32C 0.9800 . ?
C33 H33A 0.9800 . ?
C33 H33B 0.9800 . ?
C33 H33C 0.9800 . ?
C34 H34A 0.9800 . ?
C34 H34B 0.9800 . ?
C34 H34C 0.9800 . ?
C35 O36 1.422(2) . ?
C35 H35A 0.9900 . ?
C35 H35B 0.9900 . ?
O36 Si37 1.6509(13) . ?
Si37 C38 1.861(2) . ?
Si37 C39 1.866(2) . ?
Si37 C40 1.881(2) . ?
C38 H38A 0.9800 . ?
C38 H38B 0.9800 . ?
C38 H38C 0.9800 . ?
C39 H39A 0.9800 . ?
C39 H39B 0.9800 . ?
C39 H39C 0.9800 . ?
C40 C41 1.530(3) . ?
C40 C42 1.533(3) . ?
C40 C43 1.537(3) . ?
C41 H41A 0.9800 . ?
C41 H41B 0.9800 . ?
C41 H41C 0.9800 . ?
C42 H42A 0.9800 . ?
C42 H42B 0.9800 . ?
C42 H42C 0.9800 . ?
C43 H43A 0.9800 . ?
C43 H43B 0.9800 . ?
C43 H43C 0.9800 . ?

loop_
_geom_torsion_atom_site_label_1
_geom_torsion_atom_site_label_2
_geom_torsion_atom_site_label_3
_geom_torsion_atom_site_label_4
_geom_torsion
_geom_torsion_site_symmetry_1
_geom_torsion_site_symmetry_2
_geom_torsion_site_symmetry_3
_geom_torsion_site_symmetry_4
_geom_torsion_publ_flag
C5 O1 C2 N6 -157.83(13) . . . . ?
C5 O1 C2 C3 -33.12(16) . . . . ?
O1 C2 C3 C4 11.33(17) . . . . ?
N6 C2 C3 C4 131.62(15) . . . . ?
C2 C3 C4 O27 131.72(14) . . . . ?
C2 C3 C4 C5 12.99(16) . . . . ?
C2 O1 C5 C35 166.50(14) . . . . ?
C2 O1 C5 C4 41.59(16) . . . . ?
O27 C4 C5 O1 -153.40(13) . . . . ?
C3 C4 C5 O1 -32.99(16) . . . . ?
O27 C4 C5 C35 85.67(17) . . . . ?
C3 C4 C5 C35 -153.93(15) . . . . ?
O1 C2 N6 C7 -104.53(18) . . . . ?
C3 C2 N6 C7 135.93(17) . . . . ?
O1 C2 N6 C14 78.9(2) . . . . ?
C3 C2 N6 C14 -40.6(2) . . . . ?
C14 N6 C7 N8 0.1(2) . . . . ?
C2 N6 C7 N8 -177.19(16) . . . . ?
N6 C7 N8 C9 0.6(2) . . . . ?
C7 N8 C9 C10 177.05(19) . . . . ?
C7 N8 C9 C14 -1.08(19) . . . . ?
N8 C9 C10 N11 178.58(17) . . . . ?
C14 C9 C10 N11 -3.3(2) . . . . ?
N8 C9 C10 N15 -0.7(3) . . . . ?
C14 C9 C10 N15 177.41(15) . . . . ?
C9 C10 N11 C12 1.9(3) . . . . ?
N15 C10 N11 C12 -178.87(15) . . . . ?
C10 N11 C12 N13 0.7(3) . . . . ?
N11 C12 N13 C14 -1.3(3) . . . . ?
C12 N13 C14 N6 179.58(17) . . . . ?
C12 N13 C14 C9 -0.5(2) . . . . ?
C7 N6 C14 N13 179.17(18) . . . . ?
C2 N6 C14 N13 -3.8(3) . . . . ?
C7 N6 C14 C9 -0.74(18) . . . . ?
C2 N6 C14 C9 176.32(16) . . . . ?
N8 C9 C14 N13 -178.76(16) . . . . ?
C10 C9 C14 N13 2.7(3) . . . . ?
N8 C9 C14 N6 1.16(19) . . . . ?
C10 C9 C14 N6 -177.35(15) . . . . ?
N11 C10 N15 C19 177.18(17) . . . . ?
C9 C10 N15 C19 -3.5(3) . . . . ?
N11 C10 N15 N16 -8.5(3) . . . . ?
C9 C10 N15 N16 170.76(18) . . . . ?
C19 N15 N16 N17 0.5(2) . . . . ?
C10 N15 N16 N17 -174.69(16) . . . . ?
N15 N16 N17 C18 -0.2(3) . . . . ?
N16 N17 C18 C19 -0.3(2) . . . . ?
N16 N17 C18 C20 176.07(17) . . . . ?
N16 N15 C19 C18 -0.7(2) . . . . ?
C10 N15 C19 C18 174.12(16) . . . . ?
N17 C18 C19 N15 0.6(2) . . . . ?
C20 C18 C19 N15 -175.38(17) . . . . ?
N17 C18 C20 C25 169.85(18) . . . . ?
C19 C18 C20 C25 -14.7(3) . . . . ?
N17 C18 C20 C21 -12.8(3) . . . . ?
C19 C18 C20 C21 162.62(19) . . . . ?
C25 C20 C21 C22 0.3(3) . . . . ?
C18 C20 C21 C22 -177.07(16) . . . . ?
C20 C21 C22 C23 1.3(3) . . . . ?
C21 C22 C23 C24 -1.8(3) . . . . ?
C21 C22 C23 C26 177.84(19) . . . . ?
C22 C23 C24 C25 0.7(3) . . . . ?
C26 C23 C24 C25 -178.97(18) . . . . ?
C21 C20 C25 C24 -1.4(3) . . . . ?
C18 C20 C25 C24 175.95(16) . . . . ?
C23 C24 C25 C20 0.9(3) . . . . ?
C5 C4 O27 Si28 -142.03(12) . . . . ?
C3 C4 O27 Si28 103.33(15) . . . . ?
C4 O27 Si28 C29 77.93(15) . . . . ?
C4 O27 Si28 C30 -41.69(15) . . . . ?
C4 O27 Si28 C31 -162.14(13) . . . . ?
O27 Si28 C31 C34 -54.14(16) . . . . ?
C29 Si28 C31 C34 63.77(18) . . . . ?
C30 Si28 C31 C34 -173.31(15) . . . . ?
O27 Si28 C31 C33 -175.83(14) . . . . ?
C29 Si28 C31 C33 -57.92(18) . . . . ?
C30 Si28 C31 C33 65.00(17) . . . . ?
O27 Si28 C31 C32 65.58(14) . . . . ?
C29 Si28 C31 C32 -176.51(15) . . . . ?
C30 Si28 C31 C32 -53.59(16) . . . . ?
O1 C5 C35 O36 -63.96(18) . . . . ?
C4 C5 C35 O36 53.9(2) . . . . ?
C5 C35 O36 Si37 117.47(14) . . . . ?
C35 O36 Si37 C38 -61.55(16) . . . . ?
C35 O36 Si37 C39 58.48(15) . . . . ?
C35 O36 Si37 C40 178.46(13) . . . . ?
O36 Si37 C40 C41 -58.35(15) . . . . ?
C38 Si37 C40 C41 -178.18(16) . . . . ?
C39 Si37 C40 C41 59.51(17) . . . . ?
O36 Si37 C40 C42 62.78(16) . . . . ?
C38 Si37 C40 C42 -57.05(18) . . . . ?
C39 Si37 C40 C42 -179.36(16) . . . . ?
O36 Si37 C40 C43 -178.47(13) . . . . ?
C38 Si37 C40 C43 61.70(17) . . . . ?
C39 Si37 C40 C43 -60.62(16) . . . . ?

loop_
_cod_related_entry_id
_cod_related_entry_database
_cod_related_entry_code
1 ChemSpider 30659183
